data_7213234
loop_
_publ_author_name
'Chambers, Richard D.'
'Diter, Patrick'
'Dunn, Stephen N.'
'Farren, Christopher'
'Sandford, Graham'
'Batsanov, Andrei S.'
'Howard, Judith A. K.'

_publ_section_title
;
 Free radical chemistry. Part 11. Additions of cyclic and acyclic alcohols
 and diols to hexafluoropropene
;
_journal_issue 10
_journal_name_full 'Journal of the Chemical Society, Perkin Transactions 1'
_journal_page_first 1639
_journal_paper_doi 10.1039/a909778c
_journal_year 2000
_chemical_formula_moiety '(C12 H12 F12 O2)3,(C6 H12 O2)2'
_chemical_formula_sum 'C48 H60 F36 O10'
_chemical_formula_weight 1480.96
_chemical_name_systematic
; 
 trans-1,4-di-(1,1,2,3,3,3-hexafluoropropyl)-cyclohexane-1,4-diol
 aldol (3:2) 
;
_space_group_IT_number 2
_symmetry_cell_setting triclinic
_symmetry_space_group_name_Hall '-P 1'
_symmetry_space_group_name_H-M 'P -1'
_atom_sites_solution_hydrogens geom
_atom_sites_solution_primary direct
_atom_sites_solution_secondary difmap
_audit_creation_method SHELXL-97
_cell_angle_alpha 106.98(1)
_cell_angle_beta 99.83(2)
_cell_angle_gamma 91.33(1)
_cell_formula_units_Z 1
_cell_length_a 10.709(4)
_cell_length_b 10.853(3)
_cell_length_c 13.926(4)
_cell_measurement_reflns_used 308
_cell_measurement_temperature 150(2)
_cell_measurement_theta_max 20.5
_cell_measurement_theta_min 10.4
_cell_volume 1520.7(8)
_computing_cell_refinement 'Bruker SMART'
_computing_data_collection 'Bruker SMART'
_computing_data_reduction 'Bruker SAINT'
_computing_molecular_graphics SHELXTL
_computing_publication_material SHELXTL
_computing_structure_refinement 'SHELXL-97 (Sheldrick, 1997)'
_computing_structure_solution 'SHELXS-97 (Sheldrick, 1990)'
_diffrn_ambient_temperature 150(2)
_diffrn_detector_area_resol_mean 8
_diffrn_measured_fraction_theta_full 0.997
_diffrn_measured_fraction_theta_max 0.997
_diffrn_measurement_device_type 'SMART 1K CCD area detector'
_diffrn_measurement_method '\w scans'
_diffrn_radiation_monochromator graphite
_diffrn_radiation_source 'fine-focus sealed tube'
_diffrn_radiation_type MoK\a
_diffrn_radiation_wavelength 0.71073
_diffrn_reflns_av_R_equivalents 0.1134
_diffrn_reflns_av_sigmaI/netI 0.0977
_diffrn_reflns_limit_h_max 10
_diffrn_reflns_limit_h_min -12
_diffrn_reflns_limit_k_max 12
_diffrn_reflns_limit_k_min -12
_diffrn_reflns_limit_l_max 16
_diffrn_reflns_limit_l_min -12
_diffrn_reflns_number 9023
_diffrn_reflns_theta_full 25.00
_diffrn_reflns_theta_max 25.0
_diffrn_reflns_theta_min 1.56
_diffrn_standards_decay_% 0
_diffrn_standards_interval_count 'not measured'
_diffrn_standards_number 'not measured'
_exptl_absorpt_coefficient_mu 0.182
_exptl_absorpt_correction_T_max 0.9820
_exptl_absorpt_correction_T_min 0.9307
_exptl_absorpt_correction_type none
_exptl_crystal_colour colourless
_exptl_crystal_density_diffrn 1.617
_exptl_crystal_density_method 'not measured'
_exptl_crystal_description plate
_exptl_crystal_F_000 752
_exptl_crystal_size_max 0.4
_exptl_crystal_size_mid 0.3
_exptl_crystal_size_min 0.1
_refine_diff_density_max 0.487
_refine_diff_density_min -0.380
_refine_diff_density_rms 0.083
_refine_ls_extinction_method none
_refine_ls_goodness_of_fit_ref 1.183
_refine_ls_hydrogen_treatment constr
_refine_ls_matrix_type full
_refine_ls_number_parameters 461
_refine_ls_number_reflns 5331
_refine_ls_number_restraints 12
_refine_ls_restrained_S_all 1.182
_refine_ls_R_factor_all 0.1363
_refine_ls_R_factor_gt 0.0939
_refine_ls_shift/su_max 0.003
_refine_ls_shift/su_mean 0.000
_refine_ls_structure_factor_coef Fsqd
_refine_ls_weighting_details 'calc w=1/[\s^2^(Fo^2^)+(0.0387P)^2^+5.6326P] where P=(Fo^2^+2Fc^2^)/3'
_refine_ls_weighting_scheme calc
_refine_ls_wR_factor_gt 0.1996
_refine_ls_wR_factor_ref 0.2403
_reflns_number_gt 3702
_reflns_number_total 5331
_reflns_threshold_expression >2sigma(I)
_cod_data_source_file a909778csup1.cif
_cod_data_source_block 25/aldol
_cod_depositor_comments
;
The following automatic conversions were performed:

'_symmetry_cell_setting' value 'Triclinic' changed to 'triclinic'
according to /home/saulius/struct/CIF-dictionaries/cif_core.dic
dictionary named 'cif_core.dic' version 2.4.2 from 2011-04-26.

Automatic conversion script
Id: cif_fix_values 1891 2012-01-12 08:04:46Z andrius 
;
_cod_original_sg_symbol_H-M P-1
_cod_database_code 7213234

loop_
_symmetry_equiv_pos_as_xyz
'x, y, z'
'-x, -y, -z'

loop_
_atom_site_label
_atom_site_type_symbol
_atom_site_fract_x
_atom_site_fract_y
_atom_site_fract_z
_atom_site_U_iso_or_equiv
_atom_site_adp_type
_atom_site_occupancy
_atom_site_symmetry_multiplicity
_atom_site_calc_flag
_atom_site_refinement_flags
_atom_site_disorder_assembly
_atom_site_disorder_group
O1 O 0.5318(3) 0.4070(3) 0.1290(3) 0.0304(8) Uani 1 1 d . . .
H01 H 0.5693 0.3231 0.1121 0.046 Uiso 1 1 d R . .
C11 C 0.5971(5) 0.4920(4) 0.0883(4) 0.0267(11) Uani 1 1 d . . .
C12 C 0.5170(5) 0.6095(5) 0.0946(4) 0.0284(11) Uani 1 1 d . . .
H121 H 0.5037 0.6474 0.1656 0.034 Uiso 1 1 d R . .
H122 H 0.5644 0.6759 0.0760 0.034 Uiso 1 1 d R . .
C13 C 0.3884(5) 0.5732(5) 0.0220(4) 0.0290(11) Uani 1 1 d . . .
H131 H 0.3378 0.5133 0.0448 0.035 Uiso 1 1 d R . .
H132 H 0.3416 0.6516 0.0254 0.035 Uiso 1 1 d R . .
C14 C 0.7273(5) 0.5328(5) 0.1569(4) 0.0313(12) Uani 1 1 d D . .
C15A C 0.7261(7) 0.6038(8) 0.2698(5) 0.0316(16) Uani 0.825(7) 1 d P A 1
H15A H 0.6418 0.5866 0.2938 0.041 Uiso 0.825(7) 1 d PR A 1
C16A C 0.8470(7) 0.6029(8) 0.3446(6) 0.0387(18) Uani 0.825(7) 1 d P A 1
C15B C 0.736(4) 0.556(2) 0.2723(15) 0.055(18) Uiso 0.175(7) 1 d PD A 2
C16B C 0.835(2) 0.664(2) 0.3385(15) 0.044(11) Uiso 0.175(7) 1 d PD A 2
F11 F 0.7954(3) 0.4256(3) 0.1501(3) 0.0442(8) Uani 1 1 d . A .
F12 F 0.7966(3) 0.6137(3) 0.1233(3) 0.0409(8) Uani 1 1 d . A .
F13A F 0.7101(4) 0.7344(4) 0.2804(3) 0.0449(13) Uani 0.825(7) 1 d P A 1
F14A F 0.8578(5) 0.4836(4) 0.3552(4) 0.0544(14) Uani 0.825(7) 1 d P A 1
F13B F 0.7591(18) 0.4510(16) 0.3038(14) 0.035(5) Uiso 0.175(7) 1 d PD A 2
F14B F 0.805(2) 0.7763(17) 0.3247(15) 0.042(6) Uiso 0.175(7) 1 d PD A 2
F15 F 0.9522(3) 0.6367(4) 0.3174(3) 0.0540(10) Uani 1 1 d D . .
F16 F 0.8411(4) 0.6821(4) 0.4371(3) 0.0589(10) Uani 1 1 d D . .
O2 O 0.3525(4) 0.8255(3) 0.4618(3) 0.0348(9) Uani 1 1 d . . .
H02 H 0.3332 0.8417 0.5206 0.052 Uiso 1 1 d R . .
C21 C 0.3723(6) 0.9434(5) 0.4365(4) 0.0337(13) Uani 1 1 d . . .
C22 C 0.4938(6) 0.9344(5) 0.3899(4) 0.0350(13) Uani 1 1 d . . .
H221 H 0.4869 0.8534 0.3327 0.042 Uiso 1 1 d R . .
H222 H 0.5014 1.0080 0.3622 0.042 Uiso 1 1 d R . .
C23 C 0.6131(6) 0.9379(5) 0.4688(4) 0.0368(13) Uani 1 1 d . . .
H231 H 0.6891 0.9363 0.4368 0.044 Uiso 1 1 d R . .
H232 H 0.6088 0.8594 0.4910 0.044 Uiso 1 1 d R . .
C24 C 0.2517(6) 0.9502(5) 0.3589(5) 0.0426(15) Uani 1 1 d . . .
C25 C 0.2088(7) 0.8329(7) 0.2684(5) 0.0568(18) Uani 1 1 d . . .
H25 H 0.2306 0.7240 0.2618 0.074 Uiso 1 1 d R . .
C26 C 0.0884(7) 0.8416(7) 0.1939(6) 0.0585(19) Uani 1 1 d . . .
F21 F 0.2676(4) 1.0573(3) 0.3291(3) 0.0623(11) Uani 1 1 d . . .
F22 F 0.1493(4) 0.9702(4) 0.4101(3) 0.0620(11) Uani 1 1 d . . .
F23 F 0.3037(5) 0.8123(5) 0.2100(4) 0.0880(16) Uani 1 1 d . . .
F24 F 0.0946(4) 0.9431(4) 0.1596(3) 0.0704(12) Uani 1 1 d . . .
F25 F 0.0673(5) 0.7365(5) 0.1152(4) 0.1010(19) Uani 1 1 d . . .
F26 F -0.0137(4) 0.8548(5) 0.2396(4) 0.0789(14) Uani 1 1 d . . .
O3 O 0.4512(4) 0.5922(3) 0.3717(3) 0.0350(9) Uani 1 1 d . . .
H03 H 0.4154 0.6607 0.3923 0.052 Uiso 1 1 d R . .
C31 C 0.4018(5) 0.4927(5) 0.4072(4) 0.0313(12) Uani 1 1 d . . .
C32 C 0.3768(5) 0.5453(5) 0.5162(4) 0.0329(13) Uani 1 1 d . . .
H321 H 0.3136 0.6108 0.5183 0.040 Uiso 1 1 d R . .
H322 H 0.3394 0.4733 0.5350 0.040 Uiso 1 1 d R . .
C33 C 0.4962(5) 0.6054(5) 0.5957(4) 0.0317(12) Uani 1 1 d . . .
H331 H 0.4746 0.6346 0.6648 0.038 Uiso 1 1 d R . .
H332 H 0.5305 0.6819 0.5806 0.038 Uiso 1 1 d R . .
C34 C 0.2780(6) 0.4330(5) 0.3348(5) 0.0369(13) Uani 1 1 d D . .
C35A C 0.2894(7) 0.3685(8) 0.2209(6) 0.0364(18) Uani 0.796(7) 1 d P B 1
H35A H 0.3728 0.4353 0.2087 0.047 Uiso 0.796(7) 1 d PR B 1
C36A C 0.1646(9) 0.3458(11) 0.1433(7) 0.044(2) Uani 0.796(7) 1 d P B 1
C35B C 0.277(2) 0.4205(18) 0.2227(12) 0.015(6) Uiso 0.204(7) 1 d PD B 2
C36B C 0.1869(18) 0.309(2) 0.1530(14) 0.036(12) Uiso 0.204(7) 1 d PD B 2
F31 F 0.2258(3) 0.3368(3) 0.3636(3) 0.0444(9) Uani 1 1 d . B .
F32 F 0.1917(3) 0.5246(3) 0.3404(3) 0.0574(10) Uani 1 1 d . B .
F33A F 0.3353(4) 0.2464(4) 0.2092(3) 0.0465(13) Uani 0.796(7) 1 d P B 1
F33B F 0.2413(16) 0.5290(15) 0.2010(13) 0.046(5) Uiso 0.204(7) 1 d PD B 2
F34 F 0.0704(4) 0.2922(5) 0.1704(3) 0.0819(15) Uani 1 1 d D . .
F35A F 0.1257(5) 0.4577(5) 0.1318(4) 0.0678(17) Uani 0.796(7) 1 d P B 1
F35B F 0.222(2) 0.198(2) 0.1640(17) 0.074(7) Uiso 0.204(7) 1 d PD B 2
F36 F 0.1815(4) 0.2780(4) 0.0528(3) 0.0703(12) Uani 1 1 d D . .
O41 O 0.3067(4) 0.8534(4) 0.6592(3) 0.0411(10) Uani 1 1 d . . .
O42 O 0.4014(4) 0.8384(3) 0.8632(3) 0.0400(10) Uani 1 1 d . . .
H042 H 0.4233 0.8166 0.8057 0.060 Uiso 1 1 d R . .
C41 C 0.0840(7) 0.8085(8) 0.6006(6) 0.065(2) Uani 1 1 d . . .
H411 H 0.0432 0.8871 0.5962 0.097 Uiso 1 1 d R . .
H412 H 0.0247 0.7512 0.6175 0.097 Uiso 1 1 d R . .
H413 H 0.1073 0.7640 0.5348 0.097 Uiso 1 1 d R . .
C42 C 0.2014(6) 0.8436(5) 0.6818(5) 0.0402(14) Uani 1 1 d . . .
C43 C 0.1837(6) 0.8645(5) 0.7893(5) 0.0370(13) Uani 1 1 d . . .
H431 H 0.1558 0.7827 0.7951 0.044 Uiso 1 1 d R . .
H432 H 0.1159 0.9203 0.8011 0.044 Uiso 1 1 d R . .
C44 C 0.2980(6) 0.9213(5) 0.8755(4) 0.0373(13) Uani 1 1 d . . .
C45 C 0.3434(7) 1.0583(5) 0.8779(5) 0.0514(17) Uani 1 1 d . . .
H451 H 0.4148 1.0904 0.9327 0.077 Uiso 1 1 d R . .
H452 H 0.3686 1.0544 0.8142 0.077 Uiso 1 1 d R . .
H453 H 0.2762 1.1151 0.8883 0.077 Uiso 1 1 d R . .
C46 C 0.2634(7) 0.9239(7) 0.9774(5) 0.0532(17) Uani 1 1 d . . .
H461 H 0.2340 0.8388 0.9756 0.080 Uiso 1 1 d R . .
H462 H 0.3376 0.9538 1.0299 0.080 Uiso 1 1 d R . .
H463 H 0.1978 0.9816 0.9917 0.080 Uiso 1 1 d R . .

loop_
_atom_site_aniso_label
_atom_site_aniso_U_11
_atom_site_aniso_U_22
_atom_site_aniso_U_33
_atom_site_aniso_U_23
_atom_site_aniso_U_13
_atom_site_aniso_U_12
O1 0.031(2) 0.0267(18) 0.040(2) 0.0167(16) 0.0121(17) 0.0001(15)
C11 0.032(3) 0.020(2) 0.032(3) 0.013(2) 0.007(2) 0.000(2)
C12 0.035(3) 0.021(2) 0.028(3) 0.005(2) 0.004(2) -0.004(2)
C13 0.032(3) 0.023(2) 0.034(3) 0.011(2) 0.009(2) 0.002(2)
C14 0.027(3) 0.031(3) 0.042(3) 0.019(2) 0.010(2) 0.000(2)
C15A 0.030(4) 0.031(4) 0.035(4) 0.010(3) 0.010(3) 0.004(3)
C16A 0.032(4) 0.050(5) 0.039(4) 0.021(4) 0.007(3) -0.002(3)
F11 0.0384(19) 0.0343(17) 0.056(2) 0.0128(16) -0.0018(16) 0.0097(14)
F12 0.0374(19) 0.0416(18) 0.046(2) 0.0201(15) 0.0044(15) -0.0130(14)
F13A 0.054(3) 0.033(2) 0.040(2) 0.0036(18) -0.001(2) 0.0081(19)
F14A 0.054(3) 0.061(3) 0.058(3) 0.036(2) 0.005(2) 0.007(2)
F15 0.0298(19) 0.075(3) 0.060(2) 0.030(2) 0.0031(17) -0.0077(17)
F16 0.057(2) 0.074(3) 0.037(2) 0.0076(19) 0.0016(18) -0.009(2)
O2 0.050(2) 0.0189(17) 0.038(2) 0.0096(16) 0.0118(19) -0.0005(16)
C21 0.049(4) 0.018(2) 0.037(3) 0.012(2) 0.009(3) 0.002(2)
C22 0.050(4) 0.019(2) 0.034(3) 0.003(2) 0.010(3) -0.002(2)
C23 0.042(3) 0.022(3) 0.044(3) 0.006(2) 0.009(3) 0.001(2)
C24 0.052(4) 0.027(3) 0.052(4) 0.015(3) 0.013(3) 0.007(3)
C25 0.059(4) 0.050(4) 0.049(4) 0.006(3) -0.006(4) 0.010(3)
C26 0.052(4) 0.056(4) 0.065(5) 0.024(4) -0.004(4) 0.000(3)
F21 0.077(3) 0.0350(19) 0.075(3) 0.0317(19) -0.010(2) 0.0013(18)
F22 0.043(2) 0.067(3) 0.069(3) 0.009(2) 0.011(2) 0.0051(18)
F23 0.072(3) 0.106(4) 0.062(3) -0.010(3) 0.006(3) 0.023(3)
F24 0.062(3) 0.082(3) 0.078(3) 0.050(3) -0.002(2) 0.001(2)
F25 0.100(4) 0.075(3) 0.092(4) 0.002(3) -0.038(3) 0.014(3)
F26 0.059(3) 0.097(3) 0.084(3) 0.043(3) -0.001(2) -0.022(2)
O3 0.041(2) 0.0239(18) 0.049(2) 0.0191(18) 0.0167(19) 0.0051(16)
C31 0.035(3) 0.026(3) 0.041(3) 0.019(2) 0.011(3) 0.002(2)
C32 0.032(3) 0.029(3) 0.050(3) 0.026(3) 0.017(3) 0.013(2)
C33 0.037(3) 0.023(2) 0.042(3) 0.014(2) 0.017(3) 0.007(2)
C34 0.039(3) 0.032(3) 0.046(3) 0.019(3) 0.012(3) -0.001(2)
C35A 0.044(5) 0.022(4) 0.049(5) 0.017(3) 0.010(4) 0.004(3)
C36A 0.040(5) 0.048(5) 0.045(6) 0.016(5) 0.012(4) 0.001(5)
F31 0.051(2) 0.0380(18) 0.048(2) 0.0180(16) 0.0127(17) -0.0142(15)
F32 0.039(2) 0.046(2) 0.082(3) 0.0170(19) -0.0019(19) 0.0093(16)
F33A 0.059(3) 0.035(2) 0.047(3) 0.010(2) 0.016(2) 0.009(2)
F34 0.052(3) 0.120(4) 0.072(3) 0.032(3) 0.004(2) -0.039(3)
F35A 0.065(4) 0.067(3) 0.073(4) 0.028(3) 0.002(3) 0.018(3)
F36 0.072(3) 0.088(3) 0.044(2) 0.011(2) 0.009(2) -0.010(2)
O41 0.044(3) 0.037(2) 0.043(2) 0.0103(18) 0.015(2) 0.0028(18)
O42 0.049(3) 0.030(2) 0.042(2) 0.0122(18) 0.010(2) 0.0043(18)
C41 0.044(4) 0.084(5) 0.061(5) 0.023(4) -0.002(4) 0.003(4)
C42 0.043(4) 0.026(3) 0.051(4) 0.010(3) 0.011(3) 0.005(2)
C43 0.039(3) 0.027(3) 0.047(3) 0.012(3) 0.013(3) 0.003(2)
C44 0.046(4) 0.025(3) 0.041(3) 0.011(2) 0.007(3) 0.005(2)
C45 0.067(5) 0.027(3) 0.058(4) 0.011(3) 0.010(4) -0.001(3)
C46 0.069(5) 0.053(4) 0.043(4) 0.017(3) 0.019(3) 0.012(3)

loop_
_atom_type_symbol
_atom_type_description
_atom_type_scat_dispersion_real
_atom_type_scat_dispersion_imag
_atom_type_scat_source
C C 0.0033 0.0016 'International Tables Vol C Tables 4.2.6.8 and 6.1.1.4'
H H 0.0000 0.0000 'International Tables Vol C Tables 4.2.6.8 and 6.1.1.4'
O O 0.0106 0.0060 'International Tables Vol C Tables 4.2.6.8 and 6.1.1.4'
F F 0.0171 0.0103 'International Tables Vol C Tables 4.2.6.8 and 6.1.1.4'

loop_
_geom_angle_atom_site_label_1
_geom_angle_atom_site_label_2
_geom_angle_atom_site_label_3
_geom_angle
_geom_angle_site_symmetry_1
_geom_angle_site_symmetry_3
O1 C11 C14 107.0(4) . .
O1 C11 C13 112.1(4) . 2_665
C14 C11 C13 110.3(4) . 2_665
O1 C11 C12 106.1(4) . .
C14 C11 C12 110.6(4) . .
C13 C11 C12 110.6(4) 2_665 .
C13 C12 C11 112.0(4) . .
C11 C13 C12 112.0(4) 2_665 .
F12 C14 F11 105.3(4) . .
F12 C14 C11 111.0(4) . .
F11 C14 C11 109.0(4) . .
F12 C14 C15B 119.6(12) . .
F11 C14 C15B 90.9(12) . .
C11 C14 C15B 117.7(15) . .
F12 C14 C15A 106.1(5) . .
F11 C14 C15A 109.5(5) . .
C11 C14 C15A 115.5(5) . .
C15B C14 C15A 20.0(10) . .
F13A C15A C16A 105.2(6) . .
F13A C15A C14 108.7(6) . .
C16A C15A C14 115.7(6) . .
F15 C16A F16 108.4(6) . .
F15 C16A F14A 107.9(6) . .
F16 C16A F14A 106.4(6) . .
F15 C16A C15A 114.1(6) . .
F16 C16A C15A 110.0(6) . .
F14A C16A C15A 109.8(6) . .
F13B C15B C16B 107(2) . .
F13B C15B C14 114.5(19) . .
C16B C15B C14 114(2) . .
F16 C16B F14B 104.6(17) . .
F16 C16B F15 107.8(14) . .
F14B C16B F15 110.8(18) . .
F16 C16B C15B 112.6(16) . .
F14B C16B C15B 110.1(19) . .
F15 C16B C15B 111(2) . .
C16A F15 C16B 30.5(10) . .
C16B F16 C16A 30.7(10) . .
O2 C21 C23 111.4(4) . 2_676
O2 C21 C22 107.6(4) . .
C23 C21 C22 110.1(5) 2_676 .
O2 C21 C24 105.8(4) . .
C23 C21 C24 109.5(4) 2_676 .
C22 C21 C24 112.3(5) . .
C23 C22 C21 112.0(5) . .
C22 C23 C21 113.0(5) . 2_676
F21 C24 F22 105.8(5) . .
F21 C24 C25 111.2(5) . .
F22 C24 C25 104.8(5) . .
F21 C24 C21 108.3(5) . .
F22 C24 C21 108.2(5) . .
C25 C24 C21 117.8(5) . .
F23 C25 C24 107.9(6) . .
F23 C25 C26 104.7(6) . .
C24 C25 C26 116.7(6) . .
F25 C26 F24 108.5(6) . .
F25 C26 F26 108.6(6) . .
F24 C26 F26 105.3(6) . .
F25 C26 C25 110.0(6) . .
F24 C26 C25 113.2(6) . .
F26 C26 C25 111.0(6) . .
O3 C31 C34 107.5(4) . .
O3 C31 C32 112.2(4) . .
C34 C31 C32 109.5(4) . .
O3 C31 C33 106.1(4) . 2_666
C34 C31 C33 111.9(4) . 2_666
C32 C31 C33 109.6(4) . 2_666
C31 C32 C33 113.7(4) . .
C32 C33 C31 110.5(4) . 2_666
F31 C34 F32 106.3(4) . .
F31 C34 C31 110.8(4) . .
F32 C34 C31 109.2(4) . .
F31 C34 C35B 121.6(9) . .
F32 C34 C35B 91.2(9) . .
C31 C34 C35B 114.9(9) . .
F31 C34 C35A 104.7(5) . .
F32 C34 C35A 109.8(5) . .
C31 C34 C35A 115.6(5) . .
C35B C34 C35A 21.4(6) . .
F33A C35A C36A 105.4(7) . .
F33A C35A C34 109.9(6) . .
C36A C35A C34 115.4(6) . .
F36 C36A F34 110.8(7) . .
F36 C36A F35A 105.0(8) . .
F34 C36A F35A 106.0(8) . .
F36 C36A C35A 110.5(8) . .
F34 C36A C35A 113.5(8) . .
F35A C36A C35A 110.6(7) . .
F33B C35B C36B 108.1(18) . .
F33B C35B C34 111.0(15) . .
C36B C35B C34 111.2(14) . .
F35B C36B F36 97.1(17) . .
F35B C36B F34 94.6(17) . .
F36 C36B F34 108.6(14) . .
F35B C36B C35B 111.5(19) . .
F36 C36B C35B 119.2(15) . .
F34 C36B C35B 120.5(16) . .
C36A F34 C36B 22.2(10) . .
C36A F36 C36B 22.3(10) . .
O41 C42 C43 122.6(6) . .
O41 C42 C41 120.5(6) . .
C43 C42 C41 116.8(6) . .
C42 C43 C44 118.1(5) . .
O42 C44 C46 105.6(5) . .
O42 C44 C43 110.1(4) . .
C46 C44 C43 109.7(5) . .
O42 C44 C45 109.5(5) . .
C46 C44 C45 110.2(5) . .
C43 C44 C45 111.6(5) . .

loop_
_geom_bond_atom_site_label_1
_geom_bond_atom_site_label_2
_geom_bond_distance
_geom_bond_site_symmetry_2
O1 C11 1.440(6) .
C11 C14 1.524(7) .
C11 C13 1.527(7) 2_665
C11 C12 1.543(7) .
C12 C13 1.531(7) .
C13 C11 1.527(7) 2_665
C14 F12 1.366(6) .
C14 F11 1.376(6) .
C14 C15B 1.538(19) .
C14 C15A 1.539(9) .
C15A F13A 1.400(10) .
C15A C16A 1.519(10) .
C16A F15 1.324(8) .
C16A F16 1.336(8) .
C16A F14A 1.351(9) .
C15B F13B 1.355(19) .
C15B C16B 1.53(2) .
C16B F16 1.319(18) .
C16B F14B 1.329(19) .
C16B F15 1.352(18) .
O2 C21 1.443(6) .
C21 C23 1.533(7) 2_676
C21 C22 1.543(8) .
C21 C24 1.555(9) .
C22 C23 1.527(8) .
C23 C21 1.533(7) 2_676
C24 F21 1.360(6) .
C24 F22 1.395(7) .
C24 C25 1.502(9) .
C25 F23 1.390(9) .
C25 C26 1.534(10) .
C26 F25 1.314(9) .
C26 F24 1.327(8) .
C26 F26 1.346(9) .
O3 C31 1.437(6) .
C31 C34 1.522(8) .
C31 C32 1.530(8) .
C31 C33 1.540(7) 2_666
C32 C33 1.531(8) .
C33 C31 1.540(7) 2_666
C34 F31 1.362(6) .
C34 F32 1.368(7) .
C34 C35B 1.527(16) .
C34 C35A 1.564(10) .
C35A F33A 1.399(9) .
C35A C36A 1.533(12) .
C36A F36 1.306(9) .
C36A F34 1.314(9) .
C36A F35A 1.337(13) .
C35B F33B 1.348(17) .
C35B C36B 1.512(18) .
C36B F35B 1.319(18) .
C36B F36 1.327(18) .
C36B F34 1.329(18) .
O41 C42 1.232(7) .
O42 C44 1.445(7) .
C41 C42 1.499(9) .
C42 C43 1.492(8) .
C43 C44 1.534(9) .
C44 C46 1.520(8) .
C44 C45 1.542(8) .

loop_
_geom_torsion_atom_site_label_1
_geom_torsion_atom_site_label_2
_geom_torsion_atom_site_label_3
_geom_torsion_atom_site_label_4
_geom_torsion
_geom_torsion_site_symmetry_1
_geom_torsion_site_symmetry_4
O1 C11 C12 C13 -67.5(5) . .
C14 C11 C12 C13 176.8(4) . .
C13 C11 C12 C13 54.3(6) 2_665 .
C11 C12 C13 C11 -55.1(6) . 2_665
O1 C11 C14 F12 179.7(4) . .
C13 C11 C14 F12 57.5(5) 2_665 .
C12 C11 C14 F12 -65.2(5) . .
O1 C11 C14 F11 64.2(5) . .
C13 C11 C14 F11 -58.0(5) 2_665 .
C12 C11 C14 F11 179.3(4) . .
O1 C11 C14 C15B -37.3(12) . .
C13 C11 C14 C15B -159.5(11) 2_665 .
C12 C11 C14 C15B 77.9(12) . .
O1 C11 C14 C15A -59.6(6) . .
C13 C11 C14 C15A 178.2(5) 2_665 .
C12 C11 C14 C15A 55.6(6) . .
F12 C14 C15A F13A 40.6(6) . .
F11 C14 C15A F13A 153.8(5) . .
C11 C14 C15A F13A -82.7(6) . .
C15B C14 C15A F13A 176(5) . .
F12 C14 C15A C16A -77.4(8) . .
F11 C14 C15A C16A 35.8(8) . .
C11 C14 C15A C16A 159.2(6) . .
C15B C14 C15A C16A 58(4) . .
F13A C15A C16A F15 -70.8(7) . .
C14 C15A C16A F15 49.2(10) . .
F13A C15A C16A F16 51.3(7) . .
C14 C15A C16A F16 171.3(6) . .
F13A C15A C16A F14A 168.0(5) . .
C14 C15A C16A F14A -72.0(8) . .
F12 C14 C15B F13B -130(2) . .
F11 C14 C15B F13B -22(3) . .
C11 C14 C15B F13B 90(3) . .
C15A C14 C15B F13B 179(7) . .
F12 C14 C15B C16B -6(3) . .
F11 C14 C15B C16B 102(2) . .
C11 C14 C15B C16B -146.0(19) . .
C15A C14 C15B C16B -57(3) . .
F13B C15B C16B F16 -52(3) . .
C14 C15B C16B F16 -179.8(17) . .
F13B C15B C16B F14B -169(2) . .
C14 C15B C16B F14B 64(3) . .
F13B C15B C16B F15 68(2) . .
C14 C15B C16B F15 -59(3) . .
F16 C16A F15 C16B -67.1(19) . .
F14A C16A F15 C16B 178(2) . .
C15A C16A F15 C16B 56(2) . .
F16 C16B F15 C16A 68.5(16) . .
F14B C16B F15 C16A -178(3) . .
C15B C16B F15 C16A -55.1(19) . .
F14B C16B F16 C16A 176(3) . .
F15 C16B F16 C16A -66.1(15) . .
C15B C16B F16 C16A 56(3) . .
F15 C16A F16 C16B 69.6(19) . .
F14A C16A F16 C16B -175(2) . .
C15A C16A F16 C16B -56(2) . .
O2 C21 C22 C23 -68.2(5) . .
C23 C21 C22 C23 53.4(6) 2_676 .
C24 C21 C22 C23 175.7(4) . .
C21 C22 C23 C21 -55.0(6) . 2_676
O2 C21 C24 F21 -177.5(4) . .
C23 C21 C24 F21 62.3(6) 2_676 .
C22 C21 C24 F21 -60.3(6) . .
O2 C21 C24 F22 68.3(5) . .
C23 C21 C24 F22 -51.9(6) 2_676 .
C22 C21 C24 F22 -174.6(4) . .
O2 C21 C24 C25 -50.3(7) . .
C23 C21 C24 C25 -170.5(5) 2_676 .
C22 C21 C24 C25 66.9(7) . .
F21 C24 C25 F23 62.3(7) . .
F22 C24 C25 F23 176.2(5) . .
C21 C24 C25 F23 -63.5(7) . .
F21 C24 C25 C26 -55.0(8) . .
F22 C24 C25 C26 58.8(7) . .
C21 C24 C25 C26 179.1(6) . .
F23 C25 C26 F25 56.4(8) . .
C24 C25 C26 F25 175.5(6) . .
F23 C25 C26 F24 -65.2(8) . .
C24 C25 C26 F24 54.0(9) . .
F23 C25 C26 F26 176.7(6) . .
C24 C25 C26 F26 -64.2(8) . .
O3 C31 C32 C33 -61.8(5) . .
C34 C31 C32 C33 178.9(4) . .
C33 C31 C32 C33 55.7(6) 2_666 .
C31 C32 C33 C31 -56.2(6) . 2_666
O3 C31 C34 F31 179.6(4) . .
C32 C31 C34 F31 -58.2(5) . .
C33 C31 C34 F31 63.6(6) 2_666 .
O3 C31 C34 F32 -63.6(5) . .
C32 C31 C34 F32 58.5(5) . .
C33 C31 C34 F32 -179.7(4) 2_666 .
O3 C31 C34 C35B 37.0(10) . .
C32 C31 C34 C35B 159.2(9) . .
C33 C31 C34 C35B -79.0(10) 2_666 .
O3 C31 C34 C35A 60.7(6) . .
C32 C31 C34 C35A -177.1(5) . .
C33 C31 C34 C35A -55.3(6) 2_666 .
F31 C34 C35A F33A -43.4(7) . .
F32 C34 C35A F33A -157.1(5) . .
C31 C34 C35A F33A 78.8(7) . .
C35B C34 C35A F33A 172(3) . .
F31 C34 C35A C36A 75.6(8) . .
F32 C34 C35A C36A -38.1(9) . .
C31 C34 C35A C36A -162.2(7) . .
C35B C34 C35A C36A -69(3) . .
F33A C35A C36A F36 -50.9(9) . .
C34 C35A C36A F36 -172.3(6) . .
F33A C35A C36A F34 74.2(9) . .
C34 C35A C36A F34 -47.2(11) . .
F33A C35A C36A F35A -166.8(6) . .
C34 C35A C36A F35A 71.8(8) . .
F31 C34 C35B F33B 134.2(13) . .
F32 C34 C35B F33B 24.2(16) . .
C31 C34 C35B F33B -87.7(17) . .
C35A C34 C35B F33B 175(4) . .
F31 C34 C35B C36B 14(2) . .
F32 C34 C35B C36B -96.1(16) . .
C31 C34 C35B C36B 152.1(14) . .
C35A C34 C35B C36B 55(2) . .
F33B C35B C36B F35B 174.8(18) . .
C34 C35B C36B F35B -63(2) . .
F33B C35B C36B F36 63(2) . .
C34 C35B C36B F36 -175.0(15) . .
F33B C35B C36B F34 -76(2) . .
C34 C35B C36B F34 46(3) . .
F36 C36A F34 C36B 77(3) . .
F35A C36A F34 C36B -170(3) . .
C35A C36A F34 C36B -48(2) . .
F35B C36B F34 C36A -170(3) . .
F36 C36B F34 C36A -71(2) . .
C35B C36B F34 C36A 72(3) . .
F34 C36A F36 C36B -76(3) . .
F35A C36A F36 C36B 170(3) . .
C35A C36A F36 C36B 50(2) . .
F35B C36B F36 C36A 169(3) . .
F34 C36B F36 C36A 71(2) . .
C35B C36B F36 C36A -72(3) . .
O41 C42 C43 C44 10.1(8) . .
C41 C42 C43 C44 -170.4(5) . .
C42 C43 C44 O42 -59.3(6) . .
C42 C43 C44 C46 -175.1(5) . .
C42 C43 C44 C45 62.5(7) . .
